data_7719848
loop_
_publ_author_name
'Heurix, Madeleine'
'Harmach, Petr'
'Torvisco, Ana'
'Fischer, Roland C.'
'Wiech, Mathias'
'C&#xed;sa&#x159;ov&#xe1;, Ivana'
'Gescheidt, Georg'
'&#x160;t&#x11b;pni&#x10d;ka, Petr'
'Haas, Michael'

_publ_section_title
;
 Synthesis, structure, photochemical and electrochemical properties of
 &#x3b1;-germyl ferrocenyl ketones.
;
_journal_issue 47
_journal_name_full 'Dalton transactions (Cambridge, England : 2003)'
_journal_page_first 17611
_journal_page_last 17620
_journal_paper_doi 10.1039/d5dt02029h
_journal_volume 54
_journal_year 2025
_chemical_formula_moiety 'C20 H36 Fe Ge O Si3'
_chemical_formula_sum 'C20 H36 Fe Ge O Si3'
_chemical_formula_weight 505.20
_space_group_crystal_system tetragonal
_space_group_IT_number 88
_space_group_name_Hall '-I 4ad'
_space_group_name_H-M_alt 'I 41/a :2'
_atom_sites_solution_hydrogens geom
_atom_sites_solution_primary iterative
_audit_creation_date 2024-12-11
_audit_creation_method
;
Olex2 1.5-ac6-020
(compiled 2024.02.14 svn.r2f8d729c for Rigaku Oxford Diffraction, GUI svn.r6966)
;
_audit_update_record
;
2025-08-04 deposited with the CCDC.	2025-09-16 downloaded from the CCDC.
;
_cell_angle_alpha 90
_cell_angle_beta 90
_cell_angle_gamma 90
_cell_formula_units_Z 16
_cell_length_a 18.27024(4)
_cell_length_b 18.27024(4)
_cell_length_c 30.63623(11)
_cell_measurement_reflns_used 138487
_cell_measurement_temperature 100.00(10)
_cell_measurement_theta_max 80.0320
_cell_measurement_theta_min 2.8140
_cell_volume 10226.42(5)
_computing_cell_refinement 'CrysAlisPro 1.171.43.143a (Rigaku OD, 2024)'
_computing_data_collection 'CrysAlisPro system (CCD 43.143a 64-bit (release 25-10-2024))'
_computing_data_reduction 'CrysAlisPro 1.171.43.143a (Rigaku OD, 2024)'
_computing_molecular_graphics 'Olex2 1.5-ac6-020 (Dolomanov et al., 2009)'
_computing_publication_material 'Olex2 1.5-ac6-020 (Dolomanov et al., 2009)'
_computing_structure_refinement 'XL  (Sheldrick, 2008)'
_computing_structure_solution 'olex2.solve 1.5-ac6-020 (Bourhis et al., 2015)'
_diffrn_ambient_environment N~2~
_diffrn_ambient_temperature 100.00(10)
_diffrn_detector 'Hybrid Pixel Array Detector'
_diffrn_detector_area_resol_mean 10.0000
_diffrn_detector_type 'HyPix-Arc 100'
_diffrn_measured_fraction_theta_full 1.000
_diffrn_measured_fraction_theta_max 1.000
_diffrn_measurement_details
;
List of Runs (angles in degrees, time in seconds):

  # Type    Start    End  Width  t~exp~   \w     \q     \k     \f   Frames
#--------------------------------------------------------------------------
  1  \w    -48.00  -9.00   0.50    0.50    --    0.00 119.00  83.92   78
  2  \w    -50.00 -10.00   0.50    0.50    --    0.00 121.00-143.25   80
  3  \w    -26.00   7.00   0.50    0.50    --   12.00 100.00  36.43   66
  4  \w    -31.00  -1.00   0.50    0.50    --   12.00 110.00-112.42   60
  5  \w      2.00  30.00   0.50    0.50    --   24.00  73.00  47.25   56
  6  \w     13.00  44.00   0.50    0.50    --   32.00  63.00 103.46   62
  7  \w     17.00  44.00   0.50    0.50    --   36.00  63.00 170.02   54
  8  \w   -139.00 -47.00   0.50    0.50    --  -64.00 -53.00  44.86  184
  9  \w   -139.00 -47.00   0.50    0.50    --  -64.00 -53.00 -42.04  184
 10  \w    -51.00  -4.00   0.50    0.50    --  -80.25  45.00-180.00   94
 11  \w   -147.00-100.00   0.50    0.50    --  -80.25 -95.00  60.00   94
 12  \w   -105.00 -13.00   0.50    0.50    --  -80.25  77.00-150.00  184
 13  \w   -105.00 -13.00   0.50    0.50    --  -80.25  77.00  60.00  184
 14  \w    -35.00  -2.00   0.50    0.50    --  -80.25  30.00 -60.00   66
 15  \w    -51.00  -4.00   0.50    0.50    --  -80.25  45.00 150.00   94
 16  \w    -85.00 -13.00   0.50    0.50    --  -80.25 125.00-120.00  144
 17  \w    -35.00  -2.00   0.50    0.50    --  -80.25  30.00-150.00   66
 18  \w   -162.00 -87.00   0.50    0.50    --  -88.50 -59.00-100.30  150
 19  \w     34.00  71.00   0.50    0.50    --  106.74 -61.00 -30.00   74
 20  \w     34.00  71.00   0.50    0.50    --  106.74 -61.00 150.00   74
 21  \w     34.00  71.00   0.50    0.50    --  106.74 -61.00-150.00   74
 22  \w     36.00 112.00   0.50    0.50    --  106.74-125.00-180.00  152
 23  \w     36.00 112.00   0.50    0.50    --  106.74-125.00-180.00  152
 24  \w     36.00 112.00   0.50    0.50    --  106.74-125.00   0.00  152
 25  \w     40.00 105.00   0.50    0.50    --  106.74 -95.00 -90.00  130
 26  \w     34.00  71.00   0.50    0.50    --  106.74 -61.00  60.00   74
 27  \w     90.00 178.00   0.50    0.50    --  106.74  30.00   0.00  176
 28  \w     40.00 105.00   0.50    0.50    --  106.74 -95.00 -30.00  130
 29  \w     92.00 178.00   0.50    0.50    --  106.74  45.00 120.00  172
 30  \w     99.00 176.00   0.50    0.50    --  106.74 119.00-179.00  154
 31  \w     36.00 112.00   0.50    0.50    --  106.74-125.00-120.00  152
 32  \w     92.00 178.00   0.50    0.50    --  106.74  45.00   0.00  172
 33  \w     40.00 105.00   0.50    0.50    --  106.74 -77.00 120.00  130
 34  \w     34.00  71.00   0.50    0.50    --  106.74 -61.00 120.00   74
 35  \w     90.00 178.00   0.50    0.50    --  106.74  30.00  90.00  176
 36  \w    101.00 174.00   0.50    0.50    --  106.74  77.00 150.00  146
 37  \w     40.00 105.00   0.50    0.50    --  106.74 -77.00 -60.00  130
 38  \w     34.00  71.00   0.50    0.50    --  106.74 -61.00 -60.00   74
 39  \w    101.00 174.00   0.50    0.50    --  106.74  77.00  30.00  146
 40  \w     92.00 178.00   0.50    0.50    --  106.74  45.00 -60.00  172
 41  \w     92.00 178.00   0.50    0.50    --  106.74  45.00   0.00  172
 42  \w     40.00 105.00   0.50    0.50    --  106.74 -95.00 120.00  130
 43  \w    101.00 174.00   0.50    0.50    --  106.74  77.00-120.00  146
 44  \w     36.00 112.00   0.50    0.50    --  106.74-125.00 -30.00  152
 45  \w     39.00 117.00   0.50    0.50    --  110.00-132.00  73.97  156
 46  \w     40.00 111.00   0.50    0.50    --  110.00-124.00  92.53  142
 47  \w     42.00 107.00   0.50    0.50    --  110.00-100.00  88.10  130
 48  \w     41.00 107.00   0.50    0.50    --  110.00-103.00-123.69  132
 49  \w      8.00  37.00   0.50    0.50    --   28.00  67.00 -86.73   58
 50  \w     17.00  44.00   0.50    0.50    --   36.00  63.00 -43.88   54
 51  \w     18.00  50.00   0.50    0.50    --   36.00  60.00  69.94   64
 52  \w     22.00  48.00   0.50    0.50    --   40.00  61.00  -5.41   52
 53  \w    -48.00 -22.00   0.50    0.50    --  -40.00 -61.00 123.76   52
 54  \w   -139.00 -47.00   0.50    0.50    --  -64.00 -54.00 171.89  184
 55  \w   -143.00 -52.00   0.50    0.50    --  -68.00 -52.00 121.54  182
 56  \w   -142.00 -51.00   0.50    0.50    --  -68.00 -56.00-110.47  182
 57  \w   -147.00 -55.00   0.50    0.50    --  -72.00 -55.00  15.94  184
 58  \w   -147.00 -67.00   0.50    0.50    --  -72.00 -54.00 -87.31  160
 59  \w   -155.00 -63.00   0.50    0.50    --  -80.00 -53.00 -62.45  184
 60  \w   -154.00 -63.00   0.50    0.50    --  -80.00 -56.00 -41.08  182
 61  \w   -154.00 -63.00   0.50    0.50    --  -80.00 -56.00-142.43  182
 62  \w   -154.00 -63.00   0.50    0.50    --  -80.00 -56.00 108.52  182
 63  \w   -154.00 -63.00   0.50    0.50    --  -80.00 -56.00  -0.10  182
 64  \w   -154.00 -63.00   0.50    0.50    --  -80.00 -56.00 166.20  182
 65  \w   -154.00 -63.00   0.50    0.50    --  -80.00 -56.00-120.84  182
 66  \w   -159.00 -67.00   0.50    0.50    --  -84.00 -54.00-163.20  184
 67  \w   -159.00 -67.00   0.50    0.50    --  -84.00 -55.00  21.56  184
 68  \w   -163.00 -72.00   0.50    0.50    --  -88.50 -55.00 -78.26  182
 69  \w   -163.00 -72.00   0.50    0.50    --  -88.50 -55.00  95.55  182
 70  \w   -163.00 -72.00   0.50    0.50    --  -88.50 -55.00  61.40  182
 71  \w     92.00 178.00   0.50    0.50    --  106.74  45.00  30.00  172
 72  \w     91.00 178.00   0.50    0.50    --  106.74  61.00 150.00  174
 73  \w     91.00 178.00   0.50    0.50    --  106.74  61.00 120.00  174
 74  \w     91.00 178.00   0.50    0.50    --  106.74  61.00  60.00  174
 75  \w     91.00 178.00   0.50    0.50    --  106.74  61.00 -30.00  174
 76  \w     91.00 178.00   0.50    0.50    --  106.74  61.00-150.00  174
 77  \w     91.00 178.00   0.50    0.50    --  106.74  61.00  30.00  174
 78  \w     91.00 178.00   0.50    0.50    --  106.74  61.00-120.00  174
 79  \w     92.00 178.00   0.50    0.50    --  106.74  45.00-150.00  172
;
_diffrn_measurement_device 'four-circle diffractometer'
_diffrn_measurement_device_type 'XtaLAB Synergy, Dualflex, HyPix-Arc 100'
_diffrn_measurement_method '\w scans'
_diffrn_orient_matrix_type 'CrysAlisPro convention (1999,Acta A55,543-557)'
_diffrn_orient_matrix_UB_11 0.0344199500
_diffrn_orient_matrix_UB_12 0.0291105500
_diffrn_orient_matrix_UB_13 0.0424856500
_diffrn_orient_matrix_UB_21 0.0502269000
_diffrn_orient_matrix_UB_22 -0.0676461000
_diffrn_orient_matrix_UB_23 0.0020308000
_diffrn_orient_matrix_UB_31 0.0583406000
_diffrn_orient_matrix_UB_32 0.0410527000
_diffrn_orient_matrix_UB_33 -0.0268244000
_diffrn_radiation_monochromator mirror
_diffrn_radiation_probe x-ray
_diffrn_radiation_type 'Cu K\a'
_diffrn_radiation_wavelength 1.54184
_diffrn_reflns_av_R_equivalents 0.0332
_diffrn_reflns_av_unetI/netI 0.0067
_diffrn_reflns_Laue_measured_fraction_full 1.000
_diffrn_reflns_Laue_measured_fraction_max 1.000
_diffrn_reflns_limit_h_max 22
_diffrn_reflns_limit_h_min -22
_diffrn_reflns_limit_k_max 22
_diffrn_reflns_limit_k_min -22
_diffrn_reflns_limit_l_max 38
_diffrn_reflns_limit_l_min -38
_diffrn_reflns_number 211041
_diffrn_reflns_point_group_measured_fraction_full 1.000
_diffrn_reflns_point_group_measured_fraction_max 1.000
_diffrn_reflns_theta_full 67.684
_diffrn_reflns_theta_max 74.502
_diffrn_reflns_theta_min 2.816
_diffrn_source 'micro-focus sealed X-ray tube'
_diffrn_source_type 'PhotonJet (Cu) X-ray Source'
_exptl_absorpt_coefficient_mu 7.389
_exptl_absorpt_correction_T_max 1.000
_exptl_absorpt_correction_T_min 0.199
_exptl_absorpt_correction_type gaussian
_exptl_absorpt_process_details
;
CrysAlisPro 1.171.43.143a (Rigaku Oxford Diffraction, 2024)
Numerical absorption correction based on gaussian integration over
a multifaceted crystal model
Empirical absorption correction using spherical harmonics,
implemented in SCALE3 ABSPACK scaling algorithm.
;
_exptl_crystal_colour orange
_exptl_crystal_colour_primary orange
_exptl_crystal_density_diffrn 1.313
_exptl_crystal_description block
_exptl_crystal_F_000 4224
_exptl_crystal_size_max 0.27
_exptl_crystal_size_mid 0.244
_exptl_crystal_size_min 0.172
_refine_diff_density_max 0.271
_refine_diff_density_min -0.174
_refine_diff_density_rms 0.035
_refine_ls_extinction_coef 0.000025(3)
_refine_ls_extinction_expression Fc^*^=kFc[1+0.001xFc^2^\l^3^/sin(2\q)]^-1/4^
_refine_ls_extinction_method 'SHELXL-2019/2 (Sheldrick 2019)'
_refine_ls_goodness_of_fit_ref 1.130
_refine_ls_hydrogen_treatment constr
_refine_ls_matrix_type full
_refine_ls_number_parameters 245
_refine_ls_number_reflns 5221
_refine_ls_number_restraints 0
_refine_ls_restrained_S_all 1.130
_refine_ls_R_factor_all 0.0171
_refine_ls_R_factor_gt 0.0169
_refine_ls_shift/su_max 0.003
_refine_ls_shift/su_mean 0.000
_refine_ls_structure_factor_coef Fsqd
_refine_ls_weighting_details 'w=1/[\s^2^(Fo^2^)+(0.0172P)^2^+8.2498P] where P=(Fo^2^+2Fc^2^)/3'
_refine_ls_weighting_scheme calc
_refine_ls_wR_factor_gt 0.0422
_refine_ls_wR_factor_ref 0.0423
_reflns_Friedel_coverage 0.000
_reflns_number_gt 5183
_reflns_number_total 5221
_reflns_threshold_expression 'I > 2\s(I)'
_cod_data_source_file d5dt02029h2.cif
_cod_data_source_block at1606-mhx365-at
_cod_depositor_comments 'Adding full bibliography for 7719844--7719848.cif.'
_cod_original_cell_volume 10226.42(6)
_cod_original_sg_symbol_H-M 'I 41/a'
_cod_database_code 7719848
_shelx_shelxl_version_number 2019/3
_chemical_oxdiff_formula C43H42GeN2O5FeSi3
_chemical_oxdiff_usercomment MHX365
_shelx_space_group_comment
;
The symmetry employed for this shelxl refinement is uniquely defined
by the following loop, which should always be used as a source of
symmetry information in preference to the above space-group names.
They are only intended as comments.
;
_shelx_estimated_absorpt_t_max 0.363
_shelx_estimated_absorpt_t_min 0.240
_olex2_refinement_description
;
1. Fixed Uiso
 At 1.2 times of:
  All C(H) groups
 At 1.5 times of:
  All C(H,H,H) groups
2.a Aromatic/amide H refined with riding coordinates:
 C3(H3), C4(H4), C5(H5), C6(H6), C7(H7), C8(H8), C9(H9), C10(H10), C11(H11)
2.b Idealised Me refined as rotating group:
 C12(H12A,H12B,H12C), C13(H13A,H13B,H13C), C14(H14A,H14B,H14C), C15(H15A,H15B,
 H15C), C16(H16A,H16B,H16C), C17(H17A,H17B,H17C), C18(H18A,H18B,H18C), C19(H19A,
 H19B,H19C), C20(H20A,H20B,H20C)
;
_olex2_submission_special_instructions 'No special instructions were received'
_oxdiff_exptl_absorpt_empirical_details
;
Empirical correction (ABSPACK) includes:
- Absorption correction using spherical harmonics
- Frame scaling
- B-factor correction
;
_oxdiff_exptl_absorpt_empirical_full_max 1.398
_oxdiff_exptl_absorpt_empirical_full_min 0.697

loop_
_space_group_symop_operation_xyz
'x, y, z'
'-y+3/4, x+1/4, z+1/4'
'-x, -y+1/2, z'
'y+1/4, -x+1/4, z+1/4'
'x+1/2, y+1/2, z+1/2'
'-y+5/4, x+3/4, z+3/4'
'-x+1/2, -y+1, z+1/2'
'y+3/4, -x+3/4, z+3/4'
'-x, -y, -z'
'y-3/4, -x-1/4, -z-1/4'
'x, y-1/2, -z'
'-y-1/4, x-1/4, -z-1/4'
'-x+1/2, -y+1/2, -z+1/2'
'y-1/4, -x+1/4, -z+1/4'
'x+1/2, y, -z+1/2'
'-y+1/4, x+1/4, -z+1/4'

loop_
_atom_site_label
_atom_site_type_symbol
_atom_site_fract_x
_atom_site_fract_y
_atom_site_fract_z
_atom_site_U_iso_or_equiv
_atom_site_adp_type
_atom_site_occupancy
_atom_site_site_symmetry_order
_atom_site_calc_flag
_atom_site_refinement_flags_posn
_atom_site_refinement_flags_adp
_atom_site_refinement_flags_occupancy
_atom_site_disorder_assembly
_atom_site_disorder_group
Fe1 Fe 0.40581(2) 0.43249(2) 0.44024(2) 0.01483(5) Uani 1 1 d . . . . .
Si1 Si 0.12991(2) 0.38585(2) 0.53642(2) 0.02442(8) Uani 1 1 d . . . . .
Si2 Si 0.19935(2) 0.19377(2) 0.49331(2) 0.02200(8) Uani 1 1 d . . . . .
Si3 Si 0.31997(2) 0.30875(2) 0.57362(2) 0.02181(7) Uani 1 1 d . . . . .
O1 O 0.23459(5) 0.32017(5) 0.42456(3) 0.02327(18) Uani 1 1 d . . . . .
C1 C 0.25791(6) 0.35545(6) 0.45561(4) 0.0171(2) Uani 1 1 d . . . . .
C2 C 0.29532(6) 0.42554(6) 0.44799(4) 0.0173(2) Uani 1 1 d . . . . .
C3 C 0.31328(6) 0.45419(7) 0.40553(4) 0.0203(2) Uani 1 1 d . . . . .
H3 H 0.300299 0.433005 0.378294 0.024 Uiso 1 1 calc R U . . .
C4 C 0.35381(7) 0.51972(7) 0.41159(4) 0.0223(2) Uani 1 1 d . . . . .
H4 H 0.372445 0.550170 0.389037 0.027 Uiso 1 1 calc R U . . .
C5 C 0.36174(7) 0.53198(6) 0.45721(4) 0.0210(2) Uani 1 1 d . . . . .
H5 H 0.386722 0.571960 0.470294 0.025 Uiso 1 1 calc R U . . .
C6 C 0.32598(6) 0.47428(6) 0.47992(4) 0.0184(2) Uani 1 1 d . . . . .
H6 H 0.322907 0.468923 0.510711 0.022 Uiso 1 1 calc R U . . .
C7 C 0.46301(7) 0.36059(7) 0.40225(4) 0.0250(3) Uani 1 1 d . . . . .
H7 H 0.447642 0.341780 0.374827 0.030 Uiso 1 1 calc R U . . .
C8 C 0.50478(7) 0.42555(7) 0.40897(4) 0.0229(3) Uani 1 1 d . . . . .
H8 H 0.522305 0.457500 0.386847 0.028 Uiso 1 1 calc R U . . .
C9 C 0.51555(6) 0.43401(7) 0.45468(4) 0.0218(2) Uani 1 1 d . . . . .
H9 H 0.541440 0.472741 0.468449 0.026 Uiso 1 1 calc R U . . .
C10 C 0.48075(7) 0.37432(7) 0.47621(4) 0.0230(3) Uani 1 1 d . . . . .
H10 H 0.479387 0.366230 0.506828 0.028 Uiso 1 1 calc R U . . .
C11 C 0.44835(7) 0.32888(7) 0.44371(5) 0.0252(3) Uani 1 1 d . . . . .
H11 H 0.421653 0.285100 0.448849 0.030 Uiso 1 1 calc R U . . .
C12 C 0.15861(9) 0.47091(8) 0.56573(6) 0.0399(4) Uani 1 1 d . . . . .
H12A H 0.115234 0.500009 0.573006 0.060 Uiso 1 1 calc R U . . .
H12B H 0.191135 0.499655 0.546933 0.060 Uiso 1 1 calc R U . . .
H12C H 0.184507 0.457655 0.592602 0.060 Uiso 1 1 calc R U . . .
C13 C 0.07950(9) 0.41228(10) 0.48562(6) 0.0470(4) Uani 1 1 d . . . . .
H13A H 0.034919 0.439045 0.493483 0.070 Uiso 1 1 calc R U . . .
H13B H 0.066373 0.368107 0.469253 0.070 Uiso 1 1 calc R U . . .
H13C H 0.110804 0.443539 0.467532 0.070 Uiso 1 1 calc R U . . .
C14 C 0.06841(9) 0.33132(9) 0.57282(7) 0.0470(4) Uani 1 1 d . . . . .
H14A H 0.093759 0.320726 0.600296 0.070 Uiso 1 1 calc R U . . .
H14B H 0.055395 0.285283 0.558362 0.070 Uiso 1 1 calc R U . . .
H14C H 0.023846 0.359397 0.578884 0.070 Uiso 1 1 calc R U . . .
C15 C 0.18227(9) 0.13409(8) 0.54227(5) 0.0343(3) Uani 1 1 d . . . . .
H15A H 0.143036 0.155386 0.560008 0.051 Uiso 1 1 calc R U . . .
H15B H 0.227083 0.130719 0.559741 0.051 Uiso 1 1 calc R U . . .
H15C H 0.167795 0.085058 0.532592 0.051 Uiso 1 1 calc R U . . .
C16 C 0.27680(7) 0.15513(7) 0.46028(4) 0.0258(3) Uani 1 1 d . . . . .
H16A H 0.266909 0.103578 0.453701 0.039 Uiso 1 1 calc R U . . .
H16B H 0.322427 0.159003 0.476938 0.039 Uiso 1 1 calc R U . . .
H16C H 0.281484 0.182640 0.432963 0.039 Uiso 1 1 calc R U . . .
C17 C 0.11397(8) 0.19482(8) 0.45936(6) 0.0378(3) Uani 1 1 d . . . . .
H17A H 0.102326 0.144864 0.450005 0.057 Uiso 1 1 calc R U . . .
H17B H 0.121612 0.225782 0.433644 0.057 Uiso 1 1 calc R U . . .
H17C H 0.073340 0.214356 0.476696 0.057 Uiso 1 1 calc R U . . .
C18 C 0.26430(10) 0.28159(9) 0.62246(5) 0.0408(4) Uani 1 1 d . . . . .
H18A H 0.234572 0.238601 0.615275 0.061 Uiso 1 1 calc R U . . .
H18B H 0.232167 0.322185 0.630830 0.061 Uiso 1 1 calc R U . . .
H18C H 0.297076 0.269808 0.646785 0.061 Uiso 1 1 calc R U . . .
C19 C 0.38958(8) 0.23566(8) 0.56324(5) 0.0349(3) Uani 1 1 d . . . . .
H19A H 0.416795 0.247177 0.536544 0.052 Uiso 1 1 calc R U . . .
H19B H 0.364847 0.188415 0.559801 0.052 Uiso 1 1 calc R U . . .
H19C H 0.423567 0.233105 0.587944 0.052 Uiso 1 1 calc R U . . .
C20 C 0.36812(9) 0.39624(8) 0.58674(5) 0.0320(3) Uani 1 1 d . . . . .
H20A H 0.396447 0.390199 0.613666 0.048 Uiso 1 1 calc R U . . .
H20B H 0.332010 0.435345 0.590707 0.048 Uiso 1 1 calc R U . . .
H20C H 0.401166 0.409079 0.562735 0.048 Uiso 1 1 calc R U . . .
Ge1 Ge 0.23349(2) 0.31463(2) 0.51529(2) 0.01654(4) Uani 1 1 d . . . . .

loop_
_atom_site_aniso_label
_atom_site_aniso_U_11
_atom_site_aniso_U_22
_atom_site_aniso_U_33
_atom_site_aniso_U_23
_atom_site_aniso_U_13
_atom_site_aniso_U_12
Fe1 0.01423(9) 0.01400(9) 0.01627(9) -0.00029(7) 0.00117(7) -0.00067(6)
Si1 0.02089(16) 0.01860(16) 0.03376(19) -0.00082(14) 0.00865(14) -0.00020(13)
Si2 0.02264(16) 0.01605(15) 0.02730(17) -0.00195(13) 0.00102(13) -0.00341(12)
Si3 0.02846(18) 0.01830(16) 0.01866(16) -0.00024(12) -0.00254(13) -0.00314(13)
O1 0.0252(4) 0.0241(4) 0.0205(4) -0.0020(3) -0.0029(3) -0.0035(3)
C1 0.0139(5) 0.0188(5) 0.0187(5) 0.0000(4) 0.0009(4) 0.0020(4)
C2 0.0145(5) 0.0182(5) 0.0193(6) 0.0003(4) 0.0006(4) 0.0019(4)
C3 0.0190(6) 0.0224(6) 0.0193(6) 0.0033(5) -0.0022(4) 0.0004(5)
C4 0.0225(6) 0.0196(6) 0.0248(6) 0.0066(5) -0.0009(5) 0.0007(5)
C5 0.0215(6) 0.0146(5) 0.0268(6) -0.0002(5) -0.0001(5) 0.0020(4)
C6 0.0186(5) 0.0162(5) 0.0203(6) -0.0013(4) 0.0014(4) 0.0036(4)
C7 0.0195(6) 0.0262(6) 0.0293(7) -0.0102(5) 0.0045(5) 0.0006(5)
C8 0.0171(6) 0.0274(6) 0.0243(6) -0.0020(5) 0.0049(5) -0.0013(5)
C9 0.0158(6) 0.0235(6) 0.0261(6) -0.0017(5) -0.0007(5) -0.0008(5)
C10 0.0184(6) 0.0241(6) 0.0265(6) 0.0048(5) 0.0003(5) 0.0051(5)
C11 0.0187(6) 0.0165(6) 0.0403(8) -0.0011(5) 0.0043(5) 0.0026(5)
C12 0.0388(8) 0.0238(7) 0.0572(10) -0.0120(7) 0.0176(7) -0.0016(6)
C13 0.0356(8) 0.0478(10) 0.0576(11) 0.0018(8) -0.0074(8) 0.0154(7)
C14 0.0384(9) 0.0332(8) 0.0694(12) -0.0002(8) 0.0304(8) -0.0058(7)
C15 0.0422(8) 0.0219(6) 0.0388(8) 0.0026(6) 0.0108(7) -0.0059(6)
C16 0.0328(7) 0.0178(6) 0.0267(7) -0.0021(5) 0.0014(5) 0.0013(5)
C17 0.0291(7) 0.0312(7) 0.0532(10) -0.0065(7) -0.0087(7) -0.0073(6)
C18 0.0543(10) 0.0457(9) 0.0224(7) 0.0058(6) 0.0011(7) -0.0132(8)
C19 0.0348(8) 0.0247(7) 0.0451(9) -0.0004(6) -0.0118(6) 0.0027(6)
C20 0.0442(8) 0.0258(7) 0.0261(7) -0.0040(5) -0.0069(6) -0.0077(6)
Ge1 0.01759(7) 0.01442(7) 0.01761(7) -0.00080(5) 0.00204(5) -0.00130(5)

loop_
_atom_type_symbol
_atom_type_description
_atom_type_scat_dispersion_real
_atom_type_scat_dispersion_imag
_atom_type_scat_source
C C 0.0181 0.0091 'International Tables Vol C Tables 4.2.6.8 and 6.1.1.4'
H H 0.0000 0.0000 'International Tables Vol C Tables 4.2.6.8 and 6.1.1.4'
Fe Fe -1.1336 3.1974 'International Tables Vol C Tables 4.2.6.8 and 6.1.1.4'
Ge Ge -1.0885 0.8855 'International Tables Vol C Tables 4.2.6.8 and 6.1.1.4'
O O 0.0492 0.0322 'International Tables Vol C Tables 4.2.6.8 and 6.1.1.4'
Si Si 0.2541 0.3302 'International Tables Vol C Tables 4.2.6.8 and 6.1.1.4'

loop_
_exptl_crystal_face_index_h
_exptl_crystal_face_index_k
_exptl_crystal_face_index_l
_exptl_crystal_face_perp_dist
-2 1 -1 0.1219
1 1 -2 0.1181
2 -1 1 0.0984
-1 -1 2 0.1258
1 0 -3 0.0990
-1 0 3 0.0937
1 -2 3 0.1164
1 2 3 0.0797
-1 -1 0 0.1291
-1 -2 -3 0.0924
0 -1 -3 0.0906
1 1 0 0.0988
1 2 7 0.0871
-1 -1 -2 0.1013
2 2 2 0.0835
0 0 -2 0.1123
-2 -1 -7 0.1000
2 1 5 0.0658
0 1 -3 0.1183
-1 0 -1 0.1124
1 0 1 0.0814
2 -1 5 0.0907
-2 1 -5 0.1196
0 1 -1 0.1297
0 -1 -1 0.1000
0 1 1 0.1145
1 -1 -2 0.1109
-1 2 1 0.1378

loop_
_geom_angle_atom_site_label_1
_geom_angle_atom_site_label_2
_geom_angle_atom_site_label_3
_geom_angle
_geom_angle_site_symmetry_1
_geom_angle_site_symmetry_3
_geom_angle_publ_flag
C2 Fe1 C4 68.87(5) . . ?
C2 Fe1 C5 68.73(5) . . ?
C2 Fe1 C6 41.20(5) . . ?
C2 Fe1 C7 122.24(5) . . ?
C2 Fe1 C8 157.64(5) . . ?
C2 Fe1 C9 160.66(5) . . ?
C2 Fe1 C10 124.47(5) . . ?
C2 Fe1 C11 108.20(5) . . ?
C3 Fe1 C2 41.41(5) . . ?
C3 Fe1 C4 40.64(5) . . ?
C3 Fe1 C5 68.57(5) . . ?
C3 Fe1 C6 69.26(5) . . ?
C3 Fe1 C7 104.62(5) . . ?
C3 Fe1 C8 120.02(5) . . ?
C3 Fe1 C9 157.01(5) . . ?
C3 Fe1 C10 159.14(5) . . ?
C3 Fe1 C11 121.47(5) . . ?
C4 Fe1 C5 40.54(5) . . ?
C4 Fe1 C9 122.24(5) . . ?
C4 Fe1 C10 160.01(5) . . ?
C6 Fe1 C4 68.56(5) . . ?
C6 Fe1 C5 40.57(5) . . ?
C6 Fe1 C8 158.31(5) . . ?
C6 Fe1 C9 124.25(5) . . ?
C6 Fe1 C10 110.45(5) . . ?
C6 Fe1 C11 125.74(5) . . ?
C7 Fe1 C4 119.50(5) . . ?
C7 Fe1 C5 155.99(5) . . ?
C7 Fe1 C6 160.57(5) . . ?
C7 Fe1 C8 40.78(5) . . ?
C7 Fe1 C9 68.40(5) . . ?
C7 Fe1 C10 68.40(5) . . ?
C7 Fe1 C11 40.66(5) . . ?
C8 Fe1 C4 104.85(5) . . ?
C8 Fe1 C5 121.23(5) . . ?
C8 Fe1 C9 40.57(5) . . ?
C8 Fe1 C10 68.33(5) . . ?
C9 Fe1 C5 108.42(5) . . ?
C9 Fe1 C10 40.58(5) . . ?
C10 Fe1 C5 125.67(5) . . ?
C11 Fe1 C4 156.22(5) . . ?
C11 Fe1 C5 162.30(5) . . ?
C11 Fe1 C8 68.44(5) . . ?
C11 Fe1 C9 68.34(5) . . ?
C11 Fe1 C10 40.65(5) . . ?
C12 Si1 C13 108.83(8) . . ?
C12 Si1 C14 108.96(8) . . ?
C12 Si1 Ge1 111.17(5) . . ?
C13 Si1 Ge1 107.78(6) . . ?
C14 Si1 C13 109.73(9) . . ?
C14 Si1 Ge1 110.35(5) . . ?
C15 Si2 Ge1 110.74(5) . . ?
C16 Si2 C15 109.69(6) . . ?
C16 Si2 Ge1 107.60(4) . . ?
C17 Si2 C15 108.08(7) . . ?
C17 Si2 C16 109.38(7) . . ?
C17 Si2 Ge1 111.33(5) . . ?
C18 Si3 Ge1 104.48(5) . . ?
C19 Si3 C18 108.38(8) . . ?
C19 Si3 Ge1 110.77(5) . . ?
C20 Si3 C18 108.06(7) . . ?
C20 Si3 C19 109.09(7) . . ?
C20 Si3 Ge1 115.73(5) . . ?
O1 C1 C2 119.76(11) . . ?
O1 C1 Ge1 115.52(9) . . ?
C2 C1 Ge1 124.53(8) . . ?
C1 C2 Fe1 122.25(8) . . ?
C3 C2 Fe1 69.28(7) . . ?
C3 C2 C1 124.48(11) . . ?
C6 C2 Fe1 69.78(7) . . ?
C6 C2 C1 127.80(11) . . ?
C6 C2 C3 107.52(10) . . ?
C2 C3 Fe1 69.31(7) . . ?
C4 C3 Fe1 70.30(7) . . ?
C4 C3 C2 107.90(11) . . ?
C3 C4 Fe1 69.06(7) . . ?
C3 C4 C5 108.30(11) . . ?
C5 C4 Fe1 69.82(7) . . ?
C4 C5 Fe1 69.64(7) . . ?
C6 C5 Fe1 69.40(7) . . ?
C6 C5 C4 108.49(11) . . ?
C2 C6 Fe1 69.02(6) . . ?
C5 C6 Fe1 70.03(7) . . ?
C5 C6 C2 107.78(10) . . ?
C8 C7 Fe1 69.90(7) . . ?
C11 C7 Fe1 69.91(7) . . ?
C11 C7 C8 108.12(11) . . ?
C7 C8 Fe1 69.32(7) . . ?
C9 C8 Fe1 69.83(7) . . ?
C9 C8 C7 107.85(11) . . ?
C8 C9 Fe1 69.60(7) . . ?
C8 C9 C10 108.12(11) . . ?
C10 C9 Fe1 69.73(7) . . ?
C9 C10 Fe1 69.69(7) . . ?
C9 C10 C11 107.93(11) . . ?
C11 C10 Fe1 69.49(7) . . ?
C7 C11 Fe1 69.43(7) . . ?
C7 C11 C10 107.97(11) . . ?
C10 C11 Fe1 69.86(7) . . ?
Si1 Ge1 Si2 111.906(13) . . ?
Si1 Ge1 Si3 110.261(14) . . ?
Si3 Ge1 Si2 109.988(13) . . ?
C1 Ge1 Si1 102.65(3) . . ?
C1 Ge1 Si2 98.24(3) . . ?
C1 Ge1 Si3 123.14(3) . . ?

loop_
_geom_bond_atom_site_label_1
_geom_bond_atom_site_label_2
_geom_bond_distance
_geom_bond_site_symmetry_2
_geom_bond_publ_flag
Fe1 C2 2.0365(11) . ?
Fe1 C3 2.0361(12) . ?
Fe1 C4 2.0526(12) . ?
Fe1 C5 2.0549(12) . ?
Fe1 C6 2.0465(12) . ?
Fe1 C7 2.0426(12) . ?
Fe1 C8 2.0503(12) . ?
Fe1 C9 2.0534(12) . ?
Fe1 C10 2.0539(12) . ?
Fe1 C11 2.0491(12) . ?
Si1 C12 1.8699(15) . ?
Si1 C13 1.8719(17) . ?
Si1 C14 1.8704(15) . ?
Si1 Ge1 2.3861(4) . ?
Si2 C15 1.8805(15) . ?
Si2 C16 1.8774(14) . ?
Si2 C17 1.8750(15) . ?
Si2 Ge1 2.3913(3) . ?
Si3 C18 1.8760(15) . ?
Si3 C19 1.8714(15) . ?
Si3 C20 1.8684(14) . ?
Si3 Ge1 2.3877(4) . ?
O1 C1 1.2256(15) . ?
C1 C2 1.4703(16) . ?
C1 Ge1 2.0244(12) . ?
C2 C3 1.4399(16) . ?
C2 C6 1.4366(16) . ?
C3 C4 1.4199(17) . ?
C4 C5 1.4230(18) . ?
C5 C6 1.4221(17) . ?
C7 C8 1.4259(18) . ?
C7 C11 1.4216(19) . ?
C8 C9 1.4226(18) . ?
C9 C10 1.4242(17) . ?
C10 C11 1.4252(18) . ?

loop_
_exptl_oxdiff_crystal_face_indexfrac_h
_exptl_oxdiff_crystal_face_indexfrac_k
_exptl_oxdiff_crystal_face_indexfrac_l
_exptl_oxdiff_crystal_face_x
_exptl_oxdiff_crystal_face_y
_exptl_oxdiff_crystal_face_z
-1.9965 1.0010 -1.0050 -0.0823 -0.1700 -0.0484
1.0024 1.0039 -1.9892 -0.0208 -0.0216 0.1531
1.9965 -1.0010 1.0050 0.0823 0.1700 0.0484
-1.0024 -1.0039 1.9892 0.0208 0.0216 -0.1531
1.0047 0.0074 -2.9960 -0.0925 0.0439 0.1393
-1.0047 -0.0074 2.9960 0.0925 -0.0439 -0.1393
0.9941 -2.0050 2.9942 0.1031 0.1916 -0.1046
0.9924 1.9908 3.0196 0.2204 -0.0787 0.0586
-0.9986 -0.9991 -0.0118 -0.0640 0.0174 -0.0990
-0.9924 -1.9908 -3.0196 -0.2204 0.0787 -0.0586
0.0061 -0.9917 -3.0078 -0.1564 0.0613 0.0403
0.9986 0.9991 0.0118 0.0640 -0.0174 0.0990
0.9848 1.9810 7.0215 0.3899 -0.0703 -0.0496
-0.9948 -0.9942 -2.0127 -0.1487 0.0132 -0.0449
1.9933 1.9933 2.0245 0.2127 -0.0306 0.1438
0.0038 0.0049 -2.0010 -0.0847 -0.0042 0.0541
-1.9842 -0.9823 -7.0206 -0.3952 -0.0475 0.0322
1.9880 0.9871 5.0196 0.3104 0.0433 0.0219
0.0053 1.0062 -2.9951 -0.0978 -0.0739 0.1220
-0.9971 0.0023 -1.0059 -0.0770 -0.0523 -0.0311
0.9971 -0.0023 1.0059 0.0770 0.0523 0.0311
1.9889 -1.0107 5.0069 0.2518 0.1784 -0.0598
-1.9889 1.0107 -5.0069 -0.2518 -0.1784 0.0598
0.0015 1.0014 -0.9941 -0.0130 -0.0697 0.0679
0.0023 -0.9965 -1.0068 -0.0717 0.0655 -0.0138
-0.0023 0.9965 1.0068 0.0717 -0.0655 0.0138
1.0032 -0.9939 -2.0019 -0.0795 0.1136 0.0714
-1.0017 1.9953 1.0077 0.0664 -0.1832 -0.0036
